data_7200434
loop_
_publ_author_name
'Harada, Jun'
'Harakawa, Mayuko'
'Ogawa, Keiichiro'

_publ_section_title
;
 Crystalline-state conformational change of \b-nitrostyrenes and its
 freezing at low temperature
;
_journal_issue 4
_journal_name_full CrystEngComm
_journal_page_first 638
_journal_paper_doi 10.1039/b815869j
_journal_volume 11
_journal_year 2009
_chemical_formula_sum 'C8 H7 N O2'
_chemical_formula_weight 149.15
_chemical_melting_point 327.15
_chemical_name_common beta-Nitrostyrene
_chemical_name_systematic
;
\b-Nitrostyrene
;
_space_group_IT_number 14
_symmetry_cell_setting monoclinic
_symmetry_space_group_name_Hall '-P 2ybc'
_symmetry_space_group_name_H-M 'P 1 21/c 1'
_atom_sites_solution_hydrogens geom
_atom_sites_solution_primary direct
_atom_sites_solution_secondary difmap
_audit_creation_method SHELXL-97
_cell_angle_alpha 90.00
_cell_angle_beta 112.991(1)
_cell_angle_gamma 90.00
_cell_formula_units_Z 4
_cell_length_a 8.0185(6)
_cell_length_b 5.6848(4)
_cell_length_c 17.5444(12)
_cell_measurement_reflns_used 5044
_cell_measurement_temperature 150
_cell_measurement_theta_max 30.0
_cell_measurement_theta_min 2.5
_cell_volume 736.21(9)
_computing_cell_refinement 'SAINT (Bruker, 1998)'
_computing_data_collection 'SMART (Bruker, 1998)'
_computing_data_reduction SAINT
_computing_molecular_graphics 'SHELXTL (Sheldrick, 2008)'
_computing_publication_material SHELXTL
_computing_structure_refinement 'SHELXL-97 (Sheldrick, 2008)'
_computing_structure_solution 'SHELXS-97 (Sheldrick, 2008)'
_diffrn_ambient_temperature 150
_diffrn_detector_area_resol_mean 8.192
_diffrn_measured_fraction_theta_full 0.998
_diffrn_measured_fraction_theta_max 0.998
_diffrn_measurement_device_type 'Bruker SMART 1000 CCD diffractometer'
_diffrn_measurement_method \w_scan
_diffrn_radiation_monochromator graphite
_diffrn_radiation_source 'fine-focus sealed tube'
_diffrn_radiation_type MoK\a
_diffrn_radiation_wavelength 0.71073
_diffrn_reflns_av_R_equivalents 0.0188
_diffrn_reflns_av_sigmaI/netI 0.0128
_diffrn_reflns_limit_h_max 11
_diffrn_reflns_limit_h_min -11
_diffrn_reflns_limit_k_max 7
_diffrn_reflns_limit_k_min -7
_diffrn_reflns_limit_l_max 24
_diffrn_reflns_limit_l_min -24
_diffrn_reflns_number 10868
_diffrn_reflns_theta_full 30.00
_diffrn_reflns_theta_max 30.00
_diffrn_reflns_theta_min 2.52
_diffrn_standards_decay_% 0
_exptl_absorpt_coefficient_mu 0.098
_exptl_absorpt_correction_T_max 0.9902
_exptl_absorpt_correction_T_min 0.9255
_exptl_absorpt_correction_type multi-scan
_exptl_absorpt_process_details 'SADABS (Sheldrick, 2002)'
_exptl_crystal_colour pale_yellow
_exptl_crystal_density_diffrn 1.346
_exptl_crystal_density_method 'not measured'
_exptl_crystal_description plate
_exptl_crystal_F_000 312
_exptl_crystal_size_max 0.80
_exptl_crystal_size_mid 0.54
_exptl_crystal_size_min 0.10
_refine_diff_density_max 0.287
_refine_diff_density_min -0.357
_refine_diff_density_rms 0.059
_refine_ls_extinction_method none
_refine_ls_goodness_of_fit_ref 1.074
_refine_ls_hydrogen_treatment constr
_refine_ls_matrix_type full
_refine_ls_number_parameters 124
_refine_ls_number_reflns 2134
_refine_ls_number_restraints 9
_refine_ls_restrained_S_all 1.077
_refine_ls_R_factor_all 0.0490
_refine_ls_R_factor_gt 0.0425
_refine_ls_shift/su_max 0.001
_refine_ls_shift/su_mean 0.000
_refine_ls_structure_factor_coef Fsqd
_refine_ls_weighting_details 'calc w=1/[\s^2^(Fo^2^)+(0.0689P)^2^+0.1398P] where P=(Fo^2^+2Fc^2^)/3'
_refine_ls_weighting_scheme calc
_refine_ls_wR_factor_gt 0.1174
_refine_ls_wR_factor_ref 0.1243
_reflns_number_gt 1831
_reflns_number_total 2134
_reflns_threshold_expression >2sigma(I)
_cod_data_source_file b815869j.txt
_cod_data_source_block no2150k
_cod_depositor_comments
;
The following automatic conversions were performed:

'_chemical_melting_point' value '54_C' was changed to '327.15' - it
was converted from degrees Celsius(C) to Kelvins(K).

Automatic conversion script
Id: cif_fix_values 1646 2011-03-28 12:23:43Z adriana 
;
_cod_original_sg_symbol_H-M P_1_21/c_1
_cod_database_code 7200434

loop_
_symmetry_equiv_pos_as_xyz
'x, y, z'
'-x, y+1/2, -z+1/2'
'-x, -y, -z'
'x, -y-1/2, z-1/2'

loop_
_atom_site_label
_atom_site_type_symbol
_atom_site_fract_x
_atom_site_fract_y
_atom_site_fract_z
_atom_site_U_iso_or_equiv
_atom_site_adp_type
_atom_site_occupancy
_atom_site_symmetry_multiplicity
_atom_site_calc_flag
_atom_site_refinement_flags
_atom_site_disorder_assembly
_atom_site_disorder_group
N1A N 0.84376(18) 0.8167(3) 0.53905(10) 0.0318(3) Uani 0.88 1 d PD A 1
O1A O 0.76531(17) 0.9868(2) 0.55136(8) 0.0385(3) Uani 0.88 1 d PD A 1
O2A O 1.00880(18) 0.7872(4) 0.57486(12) 0.0581(5) Uani 0.88 1 d PD A 1
C1A C 0.46109(14) 0.48816(18) 0.37415(6) 0.0209(2) Uani 0.88 1 d PD A 1
C2A C 0.28256(15) 0.54713(19) 0.32382(7) 0.0247(2) Uani 0.88 1 d P A 1
H2A H 0.2318 0.6894 0.3335 0.030 Uiso 0.88 1 calc PR A 1
C3A C 0.17859(15) 0.3996(2) 0.25973(7) 0.0295(3) Uani 0.88 1 d P A 1
H3A H 0.0583 0.4427 0.2251 0.035 Uiso 0.88 1 calc PR A 1
C4A C 0.25096(17) 0.1888(2) 0.24640(7) 0.0284(3) Uani 0.88 1 d P A 1
H4A H 0.1803 0.0880 0.2025 0.034 Uiso 0.88 1 calc PR A 1
C5A C 0.42672(16) 0.12581(19) 0.29742(7) 0.0264(2) Uani 0.88 1 d P A 1
H5A H 0.4750 -0.0197 0.2889 0.032 Uiso 0.88 1 calc PR A 1
C6A C 0.53216(14) 0.2738(2) 0.36078(7) 0.0244(2) Uani 0.88 1 d P A 1
H6A H 0.6525 0.2300 0.3951 0.029 Uiso 0.88 1 calc PR A 1
C7A C 0.56865(13) 0.65674(18) 0.43698(6) 0.0224(2) Uani 0.88 1 d PD A 1
H7A H 0.5076 0.7863 0.4487 0.027 Uiso 0.88 1 calc PR A 1
C8A C 0.74742(15) 0.6397(2) 0.47896(7) 0.0295(3) Uani 0.88 1 d PD A 1
H8A H 0.8116 0.5104 0.4693 0.035 Uiso 0.88 1 calc PR A 1
N1B N 0.840(2) 0.843(4) 0.5324(15) 0.073(2) Uiso 0.12 1 d PD B 2
O1B O 0.803(3) 1.035(3) 0.5550(14) 0.102(6) Uiso 0.12 1 d PD B 2
O2B O 0.986(3) 0.740(4) 0.5698(15) 0.102(6) Uiso 0.12 1 d PD B 2
C1B C 0.5049(16) 0.423(3) 0.3767(7) 0.073(2) Uiso 0.12 1 d PGD B 2
C2B C 0.346(2) 0.5526(19) 0.3442(9) 0.073(2) Uiso 0.12 1 d PG B 2
H2B H 0.3374 0.7004 0.3677 0.087 Uiso 0.12 1 calc PR B 2
C3B C 0.1985(16) 0.466(2) 0.2772(9) 0.073(2) Uiso 0.12 1 d PG B 2
H3B H 0.0896 0.5548 0.2549 0.087 Uiso 0.12 1 calc PR B 2
C4B C 0.2106(16) 0.250(3) 0.2427(7) 0.073(2) Uiso 0.12 1 d PG B 2
H4B H 0.1100 0.1907 0.1970 0.087 Uiso 0.12 1 calc PR B 2
C5B C 0.370(2) 0.1200(19) 0.2753(8) 0.073(2) Uiso 0.12 1 d PG B 2
H5B H 0.3781 -0.0278 0.2518 0.087 Uiso 0.12 1 calc PR B 2
C6B C 0.5170(14) 0.207(2) 0.3423(8) 0.073(2) Uiso 0.12 1 d PG B 2
H6B H 0.6259 0.1178 0.3645 0.087 Uiso 0.12 1 calc PR B 2
C7B C 0.630(2) 0.570(3) 0.4413(9) 0.073(2) Uiso 0.12 1 d PD B 2
H7B H 0.7269 0.4661 0.4702 0.087 Uiso 0.12 1 calc PR B 2
C8B C 0.673(2) 0.733(3) 0.4741(9) 0.073(2) Uiso 0.12 1 d PD B 2
H8B H 0.5736 0.8367 0.4619 0.087 Uiso 0.12 1 calc PR B 2

loop_
_atom_site_aniso_label
_atom_site_aniso_U_11
_atom_site_aniso_U_22
_atom_site_aniso_U_33
_atom_site_aniso_U_23
_atom_site_aniso_U_13
_atom_site_aniso_U_12
N1A 0.0238(5) 0.0401(6) 0.0279(5) -0.0098(5) 0.0061(4) 0.0032(4)
O1A 0.0332(5) 0.0383(6) 0.0411(5) -0.0140(4) 0.0114(4) 0.0062(4)
O2A 0.0236(5) 0.0745(10) 0.0605(7) -0.0339(7) -0.0006(4) 0.0098(5)
C1A 0.0220(4) 0.0213(5) 0.0206(4) 0.0018(3) 0.0096(3) 0.0013(3)
C2A 0.0214(5) 0.0242(5) 0.0279(5) -0.0005(4) 0.0091(4) 0.0010(4)
C3A 0.0232(5) 0.0315(6) 0.0314(5) -0.0026(4) 0.0079(4) -0.0032(4)
C4A 0.0305(6) 0.0279(5) 0.0285(5) -0.0042(4) 0.0133(4) -0.0071(4)
C5A 0.0333(6) 0.0211(5) 0.0285(5) -0.0007(4) 0.0160(4) -0.0005(4)
C6A 0.0275(5) 0.0219(5) 0.0245(5) 0.0016(4) 0.0111(4) 0.0036(4)
C7A 0.0230(5) 0.0230(5) 0.0219(4) 0.0001(3) 0.0096(4) 0.0046(4)
C8A 0.0244(5) 0.0325(5) 0.0289(5) -0.0100(4) 0.0076(4) 0.0059(4)

loop_
_atom_type_symbol
_atom_type_description
_atom_type_scat_dispersion_real
_atom_type_scat_dispersion_imag
_atom_type_scat_source
C C 0.0033 0.0016 'International Tables Vol C Tables 4.2.6.8 and 6.1.1.4'
H H 0.0000 0.0000 'International Tables Vol C Tables 4.2.6.8 and 6.1.1.4'
N N 0.0061 0.0033 'International Tables Vol C Tables 4.2.6.8 and 6.1.1.4'
O O 0.0106 0.0060 'International Tables Vol C Tables 4.2.6.8 and 6.1.1.4'

loop_
_geom_angle_atom_site_label_1
_geom_angle_atom_site_label_2
_geom_angle_atom_site_label_3
_geom_angle
_geom_angle_site_symmetry_1
_geom_angle_site_symmetry_3
_geom_angle_publ_flag
O1A N1A O2A 122.89(12) . . ?
O1A N1A C8A 121.12(12) . . ?
O2A N1A C8A 115.98(13) . . ?
C2A C1A C6A 119.03(9) . . ?
C2A C1A C7A 118.45(10) . . ?
C6A C1A C7A 122.49(10) . . ?
C3A C2A C1A 120.61(10) . . ?
C2A C3A C4A 119.89(10) . . ?
C5A C4A C3A 119.92(10) . . ?
C6A C5A C4A 120.49(10) . . ?
C5A C6A C1A 120.02(9) . . ?
C8A C7A C1A 123.99(10) . . ?
C7A C8A N1A 120.35(11) . . ?
O1B N1B O2B 122.9(19) . . ?
O1B N1B C8B 109.4(19) . . ?
O2B N1B C8B 125.4(18) . . ?
C2B C1B C6B 120.0 . . ?
C2B C1B C7B 105.0(13) . . ?
C6B C1B C7B 134.9(12) . . ?
C3B C2B C1B 120.0 . . ?
C2B C3B C4B 120.0 . . ?
C3B C4B C5B 120.0 . . ?
C6B C5B C4B 120.0 . . ?
C5B C6B C1B 120.0 . . ?
C8B C7B C1B 154(2) . . ?
C7B C8B N1B 139(2) . . ?

loop_
_geom_bond_atom_site_label_1
_geom_bond_atom_site_label_2
_geom_bond_distance
_geom_bond_site_symmetry_2
_geom_bond_publ_flag
N1A O1A 1.2179(14) . ?
N1A O2A 1.2349(15) . ?
N1A C8A 1.4438(15) . ?
C1A C2A 1.3979(14) . ?
C1A C6A 1.4034(14) . ?
C1A C7A 1.4610(13) . ?
C2A C3A 1.3893(15) . ?
C3A C4A 1.3905(16) . ?
C4A C5A 1.3893(16) . ?
C5A C6A 1.3871(15) . ?
C7A C8A 1.3349(14) . ?
N1B O1B 1.237(10) . ?
N1B O2B 1.245(10) . ?
N1B C8B 1.469(9) . ?
C1B C2B 1.3900 . ?
C1B C6B 1.3900 . ?
C1B C7B 1.452(9) . ?
C2B C3B 1.3900 . ?
C3B C4B 1.3900 . ?
C4B C5B 1.3900 . ?
C5B C6B 1.3900 . ?
C7B C8B 1.070(19) . ?

loop_
_geom_torsion_atom_site_label_1
_geom_torsion_atom_site_label_2
_geom_torsion_atom_site_label_3
_geom_torsion_atom_site_label_4
_geom_torsion
_geom_torsion_site_symmetry_1
_geom_torsion_site_symmetry_2
_geom_torsion_site_symmetry_3
_geom_torsion_site_symmetry_4
_geom_torsion_publ_flag
C6A C1A C2A C3A -2.07(15) . . . . ?
C7A C1A C2A C3A 175.83(9) . . . . ?
C1A C2A C3A C4A 1.37(16) . . . . ?
C2A C3A C4A C5A 0.28(16) . . . . ?
C3A C4A C5A C6A -1.20(16) . . . . ?
C4A C5A C6A C1A 0.48(15) . . . . ?
C2A C1A C6A C5A 1.15(14) . . . . ?
C7A C1A C6A C5A -176.67(9) . . . . ?
C2A C1A C7A C8A -168.23(10) . . . . ?
C6A C1A C7A C8A 9.59(16) . . . . ?
C1A C7A C8A N1A 178.89(13) . . . . ?
O1A N1A C8A C7A -1.6(3) . . . . ?
O2A N1A C8A C7A -179.88(19) . . . . ?
C6B C1B C2B C3B 0.0 . . . . ?
C7B C1B C2B C3B 176.6(13) . . . . ?
C1B C2B C3B C4B 0.0 . . . . ?
C2B C3B C4B C5B 0.0 . . . . ?
C3B C4B C5B C6B 0.0 . . . . ?
C4B C5B C6B C1B 0.0 . . . . ?
C2B C1B C6B C5B 0.0 . . . . ?
C7B C1B C6B C5B -175.4(18) . . . . ?
C2B C1B C7B C8B -12(5) . . . . ?
C6B C1B C7B C8B 164(4) . . . . ?
C1B C7B C8B N1B -162(3) . . . . ?
O1B N1B C8B C7B -175(3) . . . . ?
O2B N1B C8B C7B -12(5) . . . . ?
